data_4035694
loop_
_publ_author_name
'Wang, Qiang'
'Jin, Jia-Ni'
'Chen, Xi'
'Wang, Xin-Gang'
'Zhang, Bo-Sheng'
'Ma, Jun-Wei'
'Liang, Yong-Min'

_publ_section_title
;
 Synthesis of Difluoroalkyl Unsaturated \b-Amino Acid Derivatives
 Exclusively through Alkyne Difunctionalization.
;
_journal_issue 23
_journal_name_full 'The Journal of organic chemistry'
_journal_page_first 14626
_journal_page_last 14636
_journal_paper_doi 10.1021/acs.joc.8b02440
_journal_volume 83
_journal_year 2018
_chemical_formula_moiety 'C36 H30 F4 O4'
_chemical_formula_sum 'C36 H30 F4 O4'
_chemical_formula_weight 602.60
_space_group_crystal_system monoclinic
_space_group_IT_number 14
_space_group_name_Hall '-P 2ybc'
_space_group_name_H-M_alt 'P 1 21/c 1'
_atom_sites_solution_hydrogens geom
_atom_sites_solution_primary direct
_atom_sites_solution_secondary difmap
_audit_creation_date 2018-07-30
_audit_creation_method
;
Olex2 1.2
(compiled 2018.05.29 svn.r3508 for OlexSys, GUI svn.r5506)
;
_cell_angle_alpha 90.00
_cell_angle_beta 105.657(2)
_cell_angle_gamma 90.00
_cell_formula_units_Z 4
_cell_length_a 17.5468(8)
_cell_length_b 10.6086(5)
_cell_length_c 16.1722(7)
_cell_measurement_reflns_used 9975
_cell_measurement_temperature 150(2)
_cell_measurement_theta_max 66.49
_cell_measurement_theta_min 2.84
_cell_volume 2898.7(2)
_computing_cell_refinement 'SAINT V8.38A (?, 2016)'
_computing_data_reduction 'SAINT V8.38A (?, 2016)'
_computing_molecular_graphics 'Olex2 (Dolomanov et al., 2009)'
_computing_publication_material 'Olex2 (Dolomanov et al., 2009)'
_computing_structure_refinement 'ShelXL (Sheldrick, 2015)'
_computing_structure_solution 'SHELXT 2014/5 (Sheldrick, 2014)'
_diffrn_ambient_temperature 150.01
_diffrn_measured_fraction_theta_full 0.991
_diffrn_measured_fraction_theta_max 0.991
_diffrn_measurement_device_type 'Bruker APEX-II CCD'
_diffrn_measurement_method '\f and \w scans'
_diffrn_radiation_monochromator graphite
_diffrn_radiation_type CuK\a
_diffrn_radiation_wavelength 1.54178
_diffrn_reflns_av_R_equivalents 0.0561
_diffrn_reflns_av_unetI/netI 0.0514
_diffrn_reflns_limit_h_max 20
_diffrn_reflns_limit_h_min -20
_diffrn_reflns_limit_k_max 12
_diffrn_reflns_limit_k_min -10
_diffrn_reflns_limit_l_max 17
_diffrn_reflns_limit_l_min -19
_diffrn_reflns_number 18745
_diffrn_reflns_theta_full 66.59
_diffrn_reflns_theta_max 66.59
_diffrn_reflns_theta_min 4.92
_diffrn_source 'fine-focus sealed tube'
_diffrn_standards_number 0
_exptl_absorpt_coefficient_mu 0.892
_exptl_absorpt_correction_T_max 0.7528
_exptl_absorpt_correction_T_min 0.6207
_exptl_absorpt_correction_type multi-scan
_exptl_absorpt_process_details
'SADABS-2016/2 (Bruker,2016/2) was used for absorption correction. wR2(int) was 0.0933 before and 0.0779 after correction. The Ratio of minimum to maximum transmission is 0.8245. The \l/2 correction factor is Not present.'
_exptl_crystal_colour 'clear light colourless'
_exptl_crystal_colour_lustre clear
_exptl_crystal_colour_modifier light
_exptl_crystal_colour_primary colourless
_exptl_crystal_density_diffrn 1.381
_exptl_crystal_density_method 'not measured'
_exptl_crystal_description block
_exptl_crystal_F_000 1256
_exptl_crystal_size_max 0.22
_exptl_crystal_size_mid 0.21
_exptl_crystal_size_min 0.17
_refine_diff_density_max 0.334
_refine_diff_density_min -0.272
_refine_diff_density_rms 0.047
_refine_ls_extinction_method none
_refine_ls_goodness_of_fit_ref 1.029
_refine_ls_hydrogen_treatment constr
_refine_ls_matrix_type full
_refine_ls_number_parameters 399
_refine_ls_number_reflns 5081
_refine_ls_number_restraints 0
_refine_ls_restrained_S_all 1.029
_refine_ls_R_factor_all 0.0549
_refine_ls_R_factor_gt 0.0505
_refine_ls_shift/su_max 0.000
_refine_ls_shift/su_mean 0.000
_refine_ls_structure_factor_coef Fsqd
_refine_ls_weighting_details 'calc w=1/[\s^2^(Fo^2^)+(0.0595P)^2^+1.7005P] where P=(Fo^2^+2Fc^2^)/3'
_refine_ls_weighting_scheme calc
_refine_ls_wR_factor_gt 0.1311
_refine_ls_wR_factor_ref 0.1352
_reflns_number_gt 4545
_reflns_number_total 5081
_reflns_threshold_expression >2sigma(I)
_cod_data_source_file jo8b02440_si_006.cif
_cod_data_source_block 20180316_wangqiang_chofn_0ma_a
_cod_database_code 4035694
_olex2_refinement_description
;
1. Fixed Uiso
 At 1.2 times of:
  All C(H) groups, All C(H,H) groups
 At 1.5 times of:
  All C(H,H,H) groups
2.a Secondary CH2 refined with riding coordinates:
 C17(H17A,H17B), C31(H31A,H31B), C34(H34A,H34B), C36(H36A,H36B)
2.b Aromatic/amide H refined with riding coordinates:
 C3(H3), C4(H4), C5(H5), C6(H6), C9(H9), C10(H10), C12(H12), C11(H11),
 C19(H19), C20(H20), C21(H21), C22(H22), C27(H27), C28(H28), C29(H29), C30(H30)
2.c Idealised Me refined as rotating group:
 C14(H14A,H14B,H14C), C35(H35A,H35B,H35C)
;
_olex2_submission_special_instructions 'No special instructions were received'

loop_
_space_group_symop_id
_space_group_symop_operation_xyz
1 'x, y, z'
2 '-x, y+1/2, -z+1/2'
3 '-x, -y, -z'
4 'x, -y-1/2, z-1/2'

loop_
_atom_site_label
_atom_site_type_symbol
_atom_site_fract_x
_atom_site_fract_y
_atom_site_fract_z
_atom_site_U_iso_or_equiv
_atom_site_adp_type
_atom_site_occupancy
_atom_site_calc_flag
_atom_site_refinement_flags_posn
F1 F 0.40995(7) 0.20423(13) 0.67990(9) 0.0535(4) Uani 1 d .
O1 O 0.28487(10) 0.26696(14) 0.74263(10) 0.0500(4) Uani 1 d .
C1 C 0.26797(10) 0.42660(15) 0.53460(11) 0.0247(4) Uani 1 d .
F2 F 0.32788(8) 0.14219(11) 0.56182(8) 0.0495(3) Uani 1 d .
O2 O 0.21861(8) 0.13974(14) 0.63572(9) 0.0435(4) Uani 1 d .
C2 C 0.20715(10) 0.33831(16) 0.47750(11) 0.0278(4) Uani 1 d .
C3 C 0.21551(12) 0.25158(17) 0.41644(13) 0.0358(4) Uani 1 d .
H3 H 0.2656 0.2391 0.4056 0.043 Uiso 1 calc R
F3 F 0.38258(8) 0.50183(11) 0.29465(8) 0.0464(3) Uani 1 d .
O3 O 0.47444(8) 0.65747(14) 0.41616(11) 0.0476(4) Uani 1 d .
C4 C 0.14980(15) 0.1830(2) 0.37118(15) 0.0495(6) Uani 1 d .
H4 H 0.1547 0.1247 0.3283 0.059 Uiso 1 calc R
F4 F 0.28067(7) 0.62093(11) 0.29046(7) 0.0385(3) Uani 1 d .
O4 O 0.37382(7) 0.79288(12) 0.36805(9) 0.0351(3) Uani 1 d .
C5 C 0.07697(14) 0.1995(2) 0.38861(16) 0.0531(6) Uani 1 d .
H5 H 0.0324 0.1530 0.3568 0.064 Uiso 1 calc R
C6 C 0.06827(12) 0.2824(2) 0.45147(14) 0.0447(5) Uani 1 d .
H6 H 0.0186 0.2916 0.4639 0.054 Uiso 1 calc R
C7 C 0.13367(11) 0.35195(18) 0.49615(12) 0.0324(4) Uani 1 d .
C8 C 0.14207(10) 0.44061(18) 0.56687(12) 0.0316(4) Uani 1 d .
C9 C 0.08690(12) 0.4818(2) 0.60913(14) 0.0412(5) Uani 1 d .
H9 H 0.0334 0.4547 0.5908 0.049 Uiso 1 calc R
C10 C 0.11190(13) 0.5627(2) 0.67809(14) 0.0448(5) Uani 1 d .
H10 H 0.0749 0.5922 0.7070 0.054 Uiso 1 calc R
C12 C 0.24506(12) 0.56119(17) 0.66331(12) 0.0329(4) Uani 1 d .
H12 H 0.2987 0.5877 0.6822 0.039 Uiso 1 calc R
C11 C 0.19020(13) 0.6015(2) 0.70590(14) 0.0412(5) Uani 1 d .
H11 H 0.2065 0.6557 0.7542 0.049 Uiso 1 calc R
C13 C 0.22049(10) 0.48203(16) 0.59306(11) 0.0271(4) Uani 1 d .
C14 C 0.10790(16) 0.0134(3) 0.6380(2) 0.0707(8) Uani 1 d .
H14A H 0.0660 -0.0023 0.6663 0.106 Uiso 1 calc GR
H14B H 0.1421 -0.0610 0.6440 0.106 Uiso 1 calc GR
H14C H 0.0841 0.0306 0.5769 0.106 Uiso 1 calc GR
C15 C 0.27725(12) 0.21553(18) 0.67527(13) 0.0360(4) Uani 1 d .
C16 C 0.33808(11) 0.23235(18) 0.62466(13) 0.0368(4) Uani 1 d .
C17 C 0.34443(10) 0.36084(17) 0.58758(12) 0.0294(4) Uani 1 d .
H17A H 0.3808 0.3538 0.5505 0.035 Uiso 1 calc R
H17B H 0.3700 0.4175 0.6357 0.035 Uiso 1 calc R
C18 C 0.29126(10) 0.53997(16) 0.47847(11) 0.0248(4) Uani 1 d .
C19 C 0.42400(12) 0.62215(19) 0.58496(13) 0.0359(4) Uani 1 d .
H19 H 0.4523 0.5469 0.5813 0.043 Uiso 1 calc R
C20 C 0.46086(14) 0.7206(2) 0.63764(15) 0.0480(5) Uani 1 d .
H20 H 0.5145 0.7122 0.6701 0.058 Uiso 1 calc R
C21 C 0.42044(16) 0.8296(2) 0.64314(16) 0.0546(6) Uani 1 d .
H21 H 0.4461 0.8949 0.6806 0.065 Uiso 1 calc R
C22 C 0.34278(16) 0.84605(19) 0.59481(16) 0.0508(6) Uani 1 d .
H22 H 0.3153 0.9221 0.5986 0.061 Uiso 1 calc R
C23 C 0.30535(12) 0.74799(17) 0.54001(13) 0.0356(4) Uani 1 d .
C24 C 0.34556(11) 0.63478(16) 0.53776(12) 0.0287(4) Uani 1 d .
C25 C 0.21782(11) 0.62077(17) 0.44084(12) 0.0312(4) Uani 1 d .
C26 C 0.22752(12) 0.74010(18) 0.47962(14) 0.0378(5) Uani 1 d .
C27 C 0.16811(15) 0.8309(2) 0.45601(18) 0.0554(7) Uani 1 d .
H27 H 0.1748 0.9120 0.4820 0.066 Uiso 1 calc R
C28 C 0.09994(16) 0.8009(3) 0.39464(19) 0.0617(8) Uani 1 d .
H28 H 0.0588 0.8616 0.3787 0.074 Uiso 1 calc R
C29 C 0.08978(13) 0.6838(3) 0.35537(16) 0.0537(6) Uani 1 d .
H29 H 0.0422 0.6657 0.3125 0.064 Uiso 1 calc R
C30 C 0.14900(11) 0.5916(2) 0.37813(13) 0.0394(5) Uani 1 d .
H30 H 0.1421 0.5112 0.3513 0.047 Uiso 1 calc R
C31 C 0.32928(11) 0.48534(16) 0.41051(12) 0.0281(4) Uani 1 d .
H31A H 0.3793 0.4436 0.4414 0.034 Uiso 1 calc R
H31B H 0.2936 0.4189 0.3787 0.034 Uiso 1 calc R
C32 C 0.34773(11) 0.57445(17) 0.34494(12) 0.0321(4) Uani 1 d .
C33 C 0.40646(11) 0.68070(17) 0.38049(13) 0.0331(4) Uani 1 d .
C34 C 0.42610(13) 0.89828(19) 0.40595(16) 0.0460(5) Uani 1 d .
H34A H 0.4694 0.9066 0.3778 0.055 Uiso 1 calc R
H34B H 0.4498 0.8835 0.4680 0.055 Uiso 1 calc R
C35 C 0.37734(15) 1.0140(2) 0.39277(17) 0.0542(6) Uani 1 d .
H35A H 0.4097 1.0852 0.4209 0.081 Uiso 1 calc GR
H35B H 0.3326 1.0025 0.4175 0.081 Uiso 1 calc GR
H35C H 0.3574 1.0311 0.3311 0.081 Uiso 1 calc GR
C36 C 0.15598(14) 0.1243(2) 0.67867(17) 0.0540(6) Uani 1 d .
H36A H 0.1226 0.2009 0.6713 0.065 Uiso 1 calc R
H36B H 0.1790 0.1094 0.7408 0.065 Uiso 1 calc R

loop_
_atom_site_aniso_label
_atom_site_aniso_U_11
_atom_site_aniso_U_22
_atom_site_aniso_U_33
_atom_site_aniso_U_23
_atom_site_aniso_U_13
_atom_site_aniso_U_12
F1 0.0405(7) 0.0575(8) 0.0598(8) 0.0318(7) 0.0088(6) 0.0131(6)
O1 0.0685(10) 0.0400(8) 0.0442(9) -0.0055(7) 0.0198(8) -0.0102(7)
C1 0.0254(8) 0.0199(8) 0.0277(9) 0.0025(7) 0.0052(7) -0.0012(6)
F2 0.0725(9) 0.0289(6) 0.0538(8) 0.0026(5) 0.0284(7) 0.0095(6)
O2 0.0437(8) 0.0437(8) 0.0423(8) 0.0037(7) 0.0103(7) -0.0096(6)
C2 0.0297(9) 0.0225(8) 0.0287(9) 0.0042(7) 0.0037(7) -0.0036(7)
C3 0.0456(11) 0.0248(9) 0.0366(10) 0.0007(8) 0.0102(9) -0.0061(8)
F3 0.0672(8) 0.0346(6) 0.0500(7) -0.0015(5) 0.0372(6) 0.0032(5)
O3 0.0302(8) 0.0380(8) 0.0764(11) 0.0105(7) 0.0172(7) 0.0032(6)
C4 0.0710(15) 0.0341(11) 0.0404(12) -0.0071(9) 0.0095(11) -0.0179(10)
F4 0.0420(6) 0.0380(6) 0.0338(6) 0.0064(5) 0.0072(5) -0.0015(5)
O4 0.0354(7) 0.0239(6) 0.0451(8) 0.0034(6) 0.0092(6) 0.0006(5)
C5 0.0514(13) 0.0514(14) 0.0485(13) -0.0023(11) -0.0002(11) -0.0272(11)
C6 0.0333(10) 0.0498(13) 0.0456(12) 0.0055(10) 0.0014(9) -0.0126(9)
C7 0.0285(9) 0.0315(10) 0.0346(10) 0.0073(8) 0.0039(8) -0.0038(7)
C8 0.0300(9) 0.0318(10) 0.0328(10) 0.0095(8) 0.0083(8) 0.0022(7)
C9 0.0309(10) 0.0495(12) 0.0452(12) 0.0101(10) 0.0140(9) 0.0046(9)
C10 0.0476(12) 0.0504(13) 0.0428(12) 0.0029(10) 0.0233(10) 0.0106(10)
C12 0.0390(10) 0.0291(9) 0.0310(10) 0.0025(8) 0.0104(8) -0.0015(8)
C11 0.0541(12) 0.0376(11) 0.0355(11) -0.0005(9) 0.0184(10) 0.0019(9)
C13 0.0296(9) 0.0233(8) 0.0286(9) 0.0059(7) 0.0083(7) 0.0010(7)
C14 0.0507(14) 0.0709(18) 0.088(2) 0.0069(16) 0.0141(14) -0.0211(13)
C15 0.0416(11) 0.0277(10) 0.0369(11) 0.0079(8) 0.0076(9) 0.0001(8)
C16 0.0358(10) 0.0315(10) 0.0405(11) 0.0087(8) 0.0059(8) 0.0055(8)
C17 0.0258(9) 0.0264(9) 0.0343(10) 0.0056(7) 0.0053(7) 0.0009(7)
C18 0.0265(8) 0.0200(8) 0.0288(9) 0.0015(7) 0.0088(7) 0.0003(6)
C19 0.0392(10) 0.0309(10) 0.0375(11) -0.0017(8) 0.0101(9) -0.0090(8)
C20 0.0534(13) 0.0469(13) 0.0424(12) -0.0084(10) 0.0106(10) -0.0213(10)
C21 0.0731(17) 0.0446(13) 0.0523(14) -0.0190(11) 0.0277(13) -0.0271(12)
C22 0.0831(18) 0.0226(10) 0.0610(15) -0.0086(9) 0.0440(14) -0.0075(10)
C23 0.0496(11) 0.0212(9) 0.0435(11) 0.0004(8) 0.0256(9) -0.0007(8)
C24 0.0370(9) 0.0198(8) 0.0322(9) -0.0013(7) 0.0141(8) -0.0043(7)
C25 0.0317(9) 0.0311(10) 0.0341(10) 0.0111(8) 0.0147(8) 0.0072(7)
C26 0.0489(11) 0.0262(9) 0.0478(12) 0.0111(8) 0.0292(10) 0.0111(8)
C27 0.0654(16) 0.0411(12) 0.0716(17) 0.0215(12) 0.0390(14) 0.0270(11)
C28 0.0584(15) 0.0621(17) 0.0742(18) 0.0344(14) 0.0342(14) 0.0354(13)
C29 0.0341(11) 0.0795(18) 0.0489(13) 0.0302(13) 0.0136(10) 0.0142(11)
C30 0.0327(10) 0.0511(12) 0.0355(11) 0.0151(9) 0.0109(8) 0.0053(9)
C31 0.0323(9) 0.0212(8) 0.0324(9) -0.0004(7) 0.0115(8) -0.0008(7)
C32 0.0371(10) 0.0283(9) 0.0345(10) 0.0007(8) 0.0158(8) 0.0031(8)
C33 0.0324(10) 0.0286(9) 0.0430(11) 0.0071(8) 0.0184(8) 0.0020(7)
C34 0.0435(11) 0.0303(10) 0.0614(14) 0.0012(10) 0.0095(10) -0.0074(9)
C35 0.0658(15) 0.0300(11) 0.0597(15) -0.0046(10) 0.0048(12) -0.0003(10)
C36 0.0489(13) 0.0565(14) 0.0598(15) 0.0123(12) 0.0200(12) -0.0087(11)

loop_
_atom_type_symbol
_atom_type_description
_atom_type_scat_dispersion_real
_atom_type_scat_dispersion_imag
_atom_type_scat_source
C C 0.0181 0.0091 'International Tables Vol C Tables 4.2.6.8 and 6.1.1.4'
H H 0.0000 0.0000 'International Tables Vol C Tables 4.2.6.8 and 6.1.1.4'
F F 0.0727 0.0534 'International Tables Vol C Tables 4.2.6.8 and 6.1.1.4'
O O 0.0492 0.0322 'International Tables Vol C Tables 4.2.6.8 and 6.1.1.4'

loop_
_geom_angle_atom_site_label_1
_geom_angle_atom_site_label_2
_geom_angle_atom_site_label_3
_geom_angle
C2 C1 C13 101.54(13)
C2 C1 C17 114.67(14)
C2 C1 C18 110.86(13)
C13 C1 C17 111.38(14)
C13 C1 C18 108.70(13)
C17 C1 C18 109.37(13)
C15 O2 C36 115.10(17)
C3 C2 C1 130.25(16)
C3 C2 C7 119.98(17)
C7 C2 C1 109.75(15)
C2 C3 H3 120.3
C2 C3 C4 119.3(2)
C4 C3 H3 120.3
C3 C4 H4 119.9
C5 C4 C3 120.2(2)
C5 C4 H4 119.9
C33 O4 C34 115.34(15)
C4 C5 H5 119.4
C6 C5 C4 121.2(2)
C6 C5 H5 119.4
C5 C6 H6 120.7
C5 C6 C7 118.7(2)
C7 C6 H6 120.7
C2 C7 C8 109.26(16)
C6 C7 C2 120.57(19)
C6 C7 C8 130.13(18)
C9 C8 C7 130.46(18)
C13 C8 C7 108.89(16)
C13 C8 C9 120.62(19)
C8 C9 H9 120.7
C10 C9 C8 118.55(19)
C10 C9 H9 120.7
C9 C10 H10 119.4
C9 C10 C11 121.12(19)
C11 C10 H10 119.4
C11 C12 H12 120.4
C13 C12 H12 120.4
C13 C12 C11 119.19(18)
C10 C11 C12 120.3(2)
C10 C11 H11 119.9
C12 C11 H11 119.9
C8 C13 C1 110.28(16)
C12 C13 C1 129.54(16)
C12 C13 C8 120.18(17)
H14A C14 H14B 109.5
H14A C14 H14C 109.5
H14B C14 H14C 109.5
C36 C14 H14A 109.5
C36 C14 H14B 109.5
C36 C14 H14C 109.5
O1 C15 O2 126.78(19)
O1 C15 C16 121.05(19)
O2 C15 C16 112.17(17)
F1 C16 F2 104.17(15)
F1 C16 C15 106.29(16)
F1 C16 C17 107.66(16)
F2 C16 C15 110.30(16)
F2 C16 C17 110.19(16)
C17 C16 C15 117.31(16)
C1 C17 H17A 107.6
C1 C17 H17B 107.6
C16 C17 C1 118.81(15)
C16 C17 H17A 107.6
C16 C17 H17B 107.6
H17A C17 H17B 107.0
C24 C18 C1 110.14(14)
C24 C18 C31 112.13(14)
C25 C18 C1 108.97(13)
C25 C18 C24 101.30(14)
C25 C18 C31 113.98(14)
C31 C18 C1 110.00(13)
C20 C19 H19 120.3
C24 C19 H19 120.3
C24 C19 C20 119.5(2)
C19 C20 H20 119.7
C21 C20 C19 120.6(2)
C21 C20 H20 119.7
C20 C21 H21 119.5
C20 C21 C22 121.0(2)
C22 C21 H21 119.5
C21 C22 H22 120.6
C21 C22 C23 118.8(2)
C23 C22 H22 120.6
C22 C23 C26 131.32(19)
C24 C23 C22 119.8(2)
C24 C23 C26 108.83(17)
C19 C24 C18 129.62(16)
C19 C24 C23 120.06(17)
C23 C24 C18 110.32(16)
C26 C25 C18 109.89(17)
C30 C25 C18 129.78(18)
C30 C25 C26 120.33(18)
C25 C26 C23 109.36(16)
C27 C26 C23 130.0(2)
C27 C26 C25 120.6(2)
C26 C27 H27 120.7
C28 C27 C26 118.6(2)
C28 C27 H27 120.7
C27 C28 H28 119.3
C27 C28 C29 121.3(2)
C29 C28 H28 119.3
C28 C29 H29 119.6
C28 C29 C30 120.7(2)
C30 C29 H29 119.6
C25 C30 C29 118.3(2)
C25 C30 H30 120.8
C29 C30 H30 120.8
C18 C31 H31A 107.7
C18 C31 H31B 107.7
H31A C31 H31B 107.1
C32 C31 C18 118.53(14)
C32 C31 H31A 107.7
C32 C31 H31B 107.7
F3 C32 C31 106.04(14)
F3 C32 C33 105.81(14)
F4 C32 F3 105.37(15)
F4 C32 C31 111.61(15)
F4 C32 C33 110.73(15)
C31 C32 C33 116.40(16)
O3 C33 O4 126.51(18)
O3 C33 C32 120.63(17)
O4 C33 C32 112.86(16)
O4 C34 H34A 110.2
O4 C34 H34B 110.2
O4 C34 C35 107.43(18)
H34A C34 H34B 108.5
C35 C34 H34A 110.2
C35 C34 H34B 110.2
C34 C35 H35A 109.5
C34 C35 H35B 109.5
C34 C35 H35C 109.5
H35A C35 H35B 109.5
H35A C35 H35C 109.5
H35B C35 H35C 109.5
O2 C36 C14 106.7(2)
O2 C36 H36A 110.4
O2 C36 H36B 110.4
C14 C36 H36A 110.4
C14 C36 H36B 110.4
H36A C36 H36B 108.6

loop_
_geom_bond_atom_site_label_1
_geom_bond_atom_site_label_2
_geom_bond_distance
F1 C16 1.367(2)
O1 C15 1.193(3)
C1 C2 1.529(2)
C1 C13 1.536(2)
C1 C17 1.549(2)
C1 C18 1.624(2)
F2 C16 1.372(2)
O2 C15 1.326(2)
O2 C36 1.459(3)
C2 C3 1.386(3)
C2 C7 1.409(3)
C3 H3 0.9500
C3 C4 1.393(3)
F3 C32 1.377(2)
O3 C33 1.202(2)
C4 H4 0.9500
C4 C5 1.392(4)
F4 C32 1.358(2)
O4 C33 1.313(2)
O4 C34 1.471(2)
C5 H5 0.9500
C5 C6 1.383(4)
C6 H6 0.9500
C6 C7 1.392(3)
C7 C8 1.457(3)
C8 C9 1.397(3)
C8 C13 1.397(3)
C9 H9 0.9500
C9 C10 1.382(3)
C10 H10 0.9500
C10 C11 1.388(3)
C12 H12 0.9500
C12 C11 1.393(3)
C12 C13 1.385(3)
C11 H11 0.9500
C14 H14A 0.9800
C14 H14B 0.9800
C14 H14C 0.9800
C14 C36 1.494(4)
C15 C16 1.521(3)
C16 C17 1.505(3)
C17 H17A 0.9900
C17 H17B 0.9900
C18 C24 1.532(2)
C18 C25 1.530(2)
C18 C31 1.544(2)
C19 H19 0.9500
C19 C20 1.392(3)
C19 C24 1.389(3)
C20 H20 0.9500
C20 C21 1.372(4)
C21 H21 0.9500
C21 C22 1.387(4)
C22 H22 0.9500
C22 C23 1.409(3)
C23 C24 1.398(3)
C23 C26 1.451(3)
C25 C26 1.403(3)
C25 C30 1.386(3)
C26 C27 1.395(3)
C27 H27 0.9500
C27 C28 1.370(4)
C28 H28 0.9500
C28 C29 1.385(4)
C29 H29 0.9500
C29 C30 1.402(3)
C30 H30 0.9500
C31 H31A 0.9900
C31 H31B 0.9900
C31 C32 1.519(2)
C32 C33 1.531(3)
C34 H34A 0.9900
C34 H34B 0.9900
C34 C35 1.479(3)
C35 H35A 0.9800
C35 H35B 0.9800
C35 H35C 0.9800
C36 H36A 0.9900
C36 H36B 0.9900

loop_
_geom_torsion_atom_site_label_1
_geom_torsion_atom_site_label_2
_geom_torsion_atom_site_label_3
_geom_torsion_atom_site_label_4
_geom_torsion
F1 C16 C17 C1 -169.81(16)
O1 C15 C16 F1 52.8(2)
O1 C15 C16 F2 165.09(18)
O1 C15 C16 C17 -67.7(3)
C1 C2 C3 C4 -178.87(18)
C1 C2 C7 C6 179.13(17)
C1 C2 C7 C8 -3.1(2)
C1 C18 C24 C19 70.9(2)
C1 C18 C24 C23 -109.72(16)
C1 C18 C25 C26 111.53(16)
C1 C18 C25 C30 -68.6(2)
C1 C18 C31 C32 173.74(15)
F2 C16 C17 C1 77.2(2)
O2 C15 C16 F1 -127.07(17)
O2 C15 C16 F2 -14.7(2)
O2 C15 C16 C17 112.5(2)
C2 C1 C13 C8 -5.24(18)
C2 C1 C13 C12 174.29(17)
C2 C1 C17 C16 -37.7(2)
C2 C1 C18 C24 174.21(14)
C2 C1 C18 C25 63.92(18)
C2 C1 C18 C31 -61.70(18)
C2 C3 C4 C5 -1.4(3)
C2 C7 C8 C9 -178.24(19)
C2 C7 C8 C13 -0.4(2)
C3 C2 C7 C6 -2.4(3)
C3 C2 C7 C8 175.34(16)
C3 C4 C5 C6 -0.9(4)
F3 C32 C33 O3 -51.9(2)
F3 C32 C33 O4 128.81(16)
C4 C5 C6 C7 1.5(3)
F4 C32 C33 O3 -165.54(17)
F4 C32 C33 O4 15.1(2)
C5 C6 C7 C2 0.1(3)
C5 C6 C7 C8 -177.1(2)
C6 C7 C8 C9 -0.8(3)
C6 C7 C8 C13 177.1(2)
C7 C2 C3 C4 3.1(3)
C7 C8 C9 C10 176.67(19)
C7 C8 C13 C1 3.7(2)
C7 C8 C13 C12 -175.87(16)
C8 C9 C10 C11 -0.8(3)
C9 C8 C13 C1 -178.18(16)
C9 C8 C13 C12 2.2(3)
C9 C10 C11 C12 1.3(3)
C11 C12 C13 C1 178.81(17)
C11 C12 C13 C8 -1.7(3)
C13 C1 C2 C3 -173.27(18)
C13 C1 C2 C7 4.97(18)
C13 C1 C17 C16 76.9(2)
C13 C1 C18 C24 63.41(17)
C13 C1 C18 C25 -46.87(18)
C13 C1 C18 C31 -172.50(14)
C13 C8 C9 C10 -1.0(3)
C13 C12 C11 C10 -0.1(3)
C15 O2 C36 C14 -165.8(2)
C15 C16 C17 C1 -50.1(2)
C17 C1 C2 C3 -53.1(2)
C17 C1 C2 C7 125.18(16)
C17 C1 C13 C8 -127.76(16)
C17 C1 C13 C12 51.8(2)
C17 C1 C18 C24 -58.39(18)
C17 C1 C18 C25 -168.67(15)
C17 C1 C18 C31 65.70(18)
C18 C1 C2 C3 71.4(2)
C18 C1 C2 C7 -110.37(16)
C18 C1 C13 C8 111.68(16)
C18 C1 C13 C12 -68.8(2)
C18 C1 C17 C16 -162.93(16)
C18 C25 C26 C23 2.2(2)
C18 C25 C26 C27 -179.87(17)
C18 C25 C30 C29 179.68(18)
C18 C31 C32 F3 178.49(15)
C18 C31 C32 F4 -67.3(2)
C18 C31 C32 C33 61.2(2)
C19 C20 C21 C22 -1.8(3)
C20 C19 C24 C18 -177.50(18)
C20 C19 C24 C23 3.2(3)
C20 C21 C22 C23 0.5(3)
C21 C22 C23 C24 2.5(3)
C21 C22 C23 C26 -176.5(2)
C22 C23 C24 C18 176.16(16)
C22 C23 C24 C19 -4.4(3)
C22 C23 C26 C25 -179.4(2)
C22 C23 C26 C27 2.9(4)
C23 C26 C27 C28 177.9(2)
C24 C18 C25 C26 -4.56(18)
C24 C18 C25 C30 175.29(18)
C24 C18 C31 C32 -63.3(2)
C24 C19 C20 C21 -0.1(3)
C24 C23 C26 C25 1.5(2)
C24 C23 C26 C27 -176.2(2)
C25 C18 C24 C19 -173.86(18)
C25 C18 C24 C23 5.52(18)
C25 C18 C31 C32 51.0(2)
C25 C26 C27 C28 0.4(3)
C26 C23 C24 C18 -4.6(2)
C26 C23 C24 C19 174.87(16)
C26 C25 C30 C29 -0.5(3)
C26 C27 C28 C29 -0.9(3)
C27 C28 C29 C30 0.7(3)
C28 C29 C30 C25 0.0(3)
C30 C25 C26 C23 -177.69(16)
C30 C25 C26 C27 0.3(3)
C31 C18 C24 C19 -51.9(2)
C31 C18 C24 C23 127.43(16)
C31 C18 C25 C26 -125.19(16)
C31 C18 C25 C30 54.7(2)
C31 C32 C33 O3 65.6(2)
C31 C32 C33 O4 -113.73(18)
C33 O4 C34 C35 -174.55(19)
C34 O4 C33 O3 -3.2(3)
C34 O4 C33 C32 176.07(16)
C36 O2 C15 O1 3.1(3)
C36 O2 C15 C16 -177.07(17)
